data_4082561
loop_
_publ_author_name
'Torres-Huerta, Aar\'on'
'Rodr\'iguez-Molina, Braulio'
'H\"opfl, Herbert'
'Garcia-Garibay, Miguel A.'

_publ_section_title
;
 Synthesis and Solid-State Characterization of Self-Assembled Macrocyclic
 Molecular Rotors of Bis(dithiocarbamate) Ligands with Diorganotin(IV)
;
_journal_issue 1
_journal_name_full Organometallics
_journal_page_first 354
_journal_paper_doi 10.1021/om401094d
_journal_volume 33
_journal_year 2014
_chemical_formula_moiety 'C52 H56 N4 S8 Sn2, 2(C H2 CL2)'
_chemical_formula_sum 'C54 H60 Cl4 N4 S8 Sn2'
_chemical_formula_weight 1400.72
_chemical_name_systematic
; 
 ? 
;
_space_group_IT_number 2
_symmetry_cell_setting triclinic
_symmetry_space_group_name_Hall '-P 1'
_symmetry_space_group_name_H-M 'P -1'
_atom_sites_solution_hydrogens geom
_atom_sites_solution_primary direct
_atom_sites_solution_secondary difmap
_audit_creation_method SHELXL-97
_cell_angle_alpha 110.697(2)
_cell_angle_beta 99.399(2)
_cell_angle_gamma 90.789(2)
_cell_formula_units_Z 1
_cell_length_a 10.4506(16)
_cell_length_b 10.5448(16)
_cell_length_c 14.799(2)
_cell_measurement_reflns_used 9923
_cell_measurement_temperature 100(2)
_cell_measurement_theta_max 30.42
_cell_measurement_theta_min 3.87
_cell_volume 1500.6(4)
_computing_cell_refinement 'Bruker SAINT'
_computing_data_collection 'Bruker APEX2'
_computing_data_reduction 'Bruker SAINT'
_computing_molecular_graphics 'Bruker SHELXTL'
_computing_publication_material 'Bruker SHELXTL'
_computing_structure_refinement 'SHELXL-97 (Sheldrick, 2008)'
_computing_structure_solution 'SHELXS-97 (Sheldrick, 2008)'
_diffrn_ambient_temperature 100(2)
_diffrn_measured_fraction_theta_full 0.994
_diffrn_measured_fraction_theta_max 0.908
_diffrn_measurement_device_type 'Bruker APEX-II CCD'
_diffrn_measurement_method '\f and \w scans'
_diffrn_radiation_monochromator graphite
_diffrn_radiation_source 'fine-focus sealed tube'
_diffrn_radiation_type MoK\a
_diffrn_radiation_wavelength 0.71073
_diffrn_reflns_av_R_equivalents 0.0167
_diffrn_reflns_av_sigmaI/netI 0.0208
_diffrn_reflns_limit_h_max 14
_diffrn_reflns_limit_h_min -14
_diffrn_reflns_limit_k_max 15
_diffrn_reflns_limit_k_min -15
_diffrn_reflns_limit_l_max 20
_diffrn_reflns_limit_l_min -21
_diffrn_reflns_number 21235
_diffrn_reflns_theta_full 25.00
_diffrn_reflns_theta_max 30.80
_diffrn_reflns_theta_min 3.77
_exptl_absorpt_coefficient_mu 1.328
_exptl_absorpt_correction_T_max 0.8787
_exptl_absorpt_correction_T_min 0.7171
_exptl_absorpt_correction_type multi-scan
_exptl_absorpt_process_details 'Sadabs (Bruker)'
_exptl_crystal_colour colorless
_exptl_crystal_density_diffrn 1.550
_exptl_crystal_density_method 'not measured'
_exptl_crystal_description tablet
_exptl_crystal_F_000 708
_exptl_crystal_size_max 0.20
_exptl_crystal_size_mid 0.20
_exptl_crystal_size_min 0.10
_refine_diff_density_max 1.436
_refine_diff_density_min -0.746
_refine_diff_density_rms 0.079
_refine_ls_extinction_method none
_refine_ls_goodness_of_fit_ref 1.047
_refine_ls_hydrogen_treatment constr
_refine_ls_matrix_type full
_refine_ls_number_parameters 379
_refine_ls_number_reflns 8529
_refine_ls_number_restraints 177
_refine_ls_restrained_S_all 1.108
_refine_ls_R_factor_all 0.0358
_refine_ls_R_factor_gt 0.0311
_refine_ls_shift/su_max 0.001
_refine_ls_shift/su_mean 0.000
_refine_ls_structure_factor_coef Fsqd
_refine_ls_weighting_details 'calc w=1/[\s^2^(Fo^2^)+(0.0398P)^2^+1.2158P] where P=(Fo^2^+2Fc^2^)/3'
_refine_ls_weighting_scheme calc
_refine_ls_wR_factor_gt 0.0790
_refine_ls_wR_factor_ref 0.0824
_reflns_number_gt 7644
_reflns_number_total 8529
_reflns_threshold_expression >2sigma(I)
_cod_data_source_file om401094d_si_002.cif
_cod_data_source_block gg2211s1
_cod_depositor_comments
;
The following automatic conversions were performed:

'_symmetry_cell_setting' value 'Triclinic' changed to 'triclinic'
according to
/usr/data/users/saulius/automatic-downloads/current/ACS/lib/dictionaries/cif_core.dic
dictionary named 'cif_core.dic' version 2.4.2 from 2011-04-26.

Automatic conversion script
Id: cif_fix_values 2281 2013-09-26 08:29:07Z andrius 
;
_cod_original_sg_symbol_H-M P-1
_cod_database_code 4082561

loop_
_symmetry_equiv_pos_as_xyz
'x, y, z'
'-x, -y, -z'

loop_
_atom_site_label
_atom_site_type_symbol
_atom_site_fract_x
_atom_site_fract_y
_atom_site_fract_z
_atom_site_U_iso_or_equiv
_atom_site_adp_type
_atom_site_occupancy
_atom_site_symmetry_multiplicity
_atom_site_calc_flag
_atom_site_refinement_flags
_atom_site_disorder_assembly
_atom_site_disorder_group
C1S C 0.8565(15) 0.0443(13) 0.3924(9) 0.0875(17) Uani 0.50 1 d PDU A 1
H1S1 H 0.9024 0.1054 0.3685 0.105 Uiso 0.50 1 calc PR A 1
H1S2 H 0.9200 0.0201 0.4400 0.105 Uiso 0.50 1 calc PR A 1
Cl1 Cl 0.7334(2) 0.1249(2) 0.44846(17) 0.0644(5) Uani 0.50 1 d PDU A 1
Cl2 Cl 0.7889(3) -0.1049(3) 0.2925(2) 0.0793(7) Uani 0.50 1 d PDU A 1
C2S C 0.848(4) 0.026(3) 0.3751(15) 0.0875(17) Uani 0.20 1 d PDU B 2
H1S3 H 0.8690 0.1184 0.3757 0.105 Uiso 0.20 1 calc PR B 2
H1S4 H 0.7674 0.0305 0.4025 0.105 Uiso 0.20 1 calc PR B 2
Cl3 Cl 0.9729(3) -0.0014(4) 0.4613(3) 0.0580(11) Uani 0.20 1 d PDU . 2
Cl4 Cl 0.8086(6) -0.0776(5) 0.2534(5) 0.0709(14) Uani 0.20 1 d PDU B 2
C3S C 0.7591(13) -0.0579(17) 0.3265(13) 0.087(3) Uani 0.30 1 d PDU C 3
H2S1 H 0.7387 -0.0463 0.2622 0.104 Uiso 0.30 1 calc PR C 3
H2S2 H 0.7147 -0.1451 0.3197 0.104 Uiso 0.30 1 calc PR C 3
Cl5 Cl 0.7023(3) 0.0687(3) 0.4104(2) 0.0488(6) Uani 0.30 1 d PDU C 3
Cl6 Cl 0.9255(5) -0.0643(5) 0.3566(6) 0.139(2) Uani 0.30 1 d PDU C 3
Sn1 Sn -0.086647(15) 0.405215(14) 0.247839(11) 0.02924(5) Uani 1 1 d . . .
S1 S -0.10692(5) 0.37775(5) 0.06925(4) 0.02352(10) Uani 1 1 d . . .
S2 S -0.29735(6) 0.55231(6) 0.17428(5) 0.03745(13) Uani 1 1 d . . .
S3 S 0.10710(6) 0.26377(6) 0.21861(4) 0.03252(12) Uani 1 1 d . . .
S4 S 0.03632(7) 0.34769(7) 0.41709(4) 0.04091(14) Uani 1 1 d . . .
N1 N -0.27892(17) 0.50311(17) -0.01290(14) 0.0265(3) Uani 1 1 d . . .
N2 N 0.2398(2) 0.20701(19) 0.36700(14) 0.0331(4) Uani 1 1 d . . .
C1 C -0.23500(19) 0.48213(19) 0.07050(16) 0.0251(4) Uani 1 1 d . . .
C2 C -0.3756(2) 0.6010(2) -0.0177(2) 0.0336(5) Uani 1 1 d . . .
H2A H -0.4245 0.6163 0.0368 0.040 Uiso 1 1 calc R . .
H2B H -0.4384 0.5618 -0.0802 0.040 Uiso 1 1 calc R . .
C3 C -0.3159(2) 0.7363(2) -0.01111(18) 0.0284(4) Uani 1 1 d . . .
C4 C -0.1865(2) 0.7797(2) 0.02955(19) 0.0326(5) Uani 1 1 d . . .
H4 H -0.1316 0.7222 0.0524 0.039 Uiso 1 1 calc R . .
C5 C -0.1363(3) 0.9074(2) 0.0372(2) 0.0381(5) Uani 1 1 d . . .
H5 H -0.0476 0.9368 0.0652 0.046 Uiso 1 1 calc R . .
C6 C -0.2163(3) 0.9908(2) 0.0037(2) 0.0427(6) Uani 1 1 d . . .
H6 H -0.1823 1.0774 0.0084 0.051 Uiso 1 1 calc R . .
C7 C -0.3443(3) 0.9488(3) -0.0364(2) 0.0462(7) Uani 1 1 d . . .
H7 H -0.3991 1.0070 -0.0587 0.055 Uiso 1 1 calc R . .
C8 C -0.3947(2) 0.8215(3) -0.0447(2) 0.0383(5) Uani 1 1 d . . .
H8 H -0.4833 0.7926 -0.0735 0.046 Uiso 1 1 calc R . .
C9 C -0.2204(2) 0.4442(2) -0.10110(16) 0.0279(4) Uani 1 1 d . . .
H9A H -0.1248 0.4631 -0.0822 0.033 Uiso 1 1 calc R . .
H9B H -0.2513 0.4900 -0.1477 0.033 Uiso 1 1 calc R . .
C10 C -0.2512(2) 0.2924(2) -0.15294(16) 0.0272(4) Uani 1 1 d . . .
C11 C -0.1521(2) 0.2112(2) -0.18394(16) 0.0293(4) Uani 1 1 d . . .
H11 H -0.0659 0.2513 -0.1706 0.035 Uiso 1 1 calc R . .
C12 C -0.1769(2) 0.0715(2) -0.23443(17) 0.0317(4) Uani 1 1 d . . .
H12 H -0.1078 0.0174 -0.2554 0.038 Uiso 1 1 calc R . .
C13 C -0.3774(2) 0.2322(2) -0.17492(18) 0.0332(5) Uani 1 1 d . . .
H13 H -0.4468 0.2868 -0.1555 0.040 Uiso 1 1 calc R . .
C14 C 0.1373(2) 0.2679(2) 0.33918(16) 0.0325(5) Uani 1 1 d . . .
C15 C 0.2662(3) 0.1943(2) 0.46459(17) 0.0364(5) Uani 1 1 d . . .
H15A H 0.2852 0.0995 0.4564 0.044 Uiso 1 1 calc R . .
H15B H 0.1876 0.2142 0.4950 0.044 Uiso 1 1 calc R . .
C16 C 0.3797(3) 0.2899(3) 0.53208(17) 0.0378(5) Uani 1 1 d . . .
C17 C 0.3728(3) 0.4295(3) 0.5616(2) 0.0504(7) Uani 1 1 d . . .
H17 H 0.2958 0.4658 0.5405 0.060 Uiso 1 1 calc R . .
C18 C 0.4791(4) 0.5167(4) 0.6223(3) 0.0623(9) Uani 1 1 d . . .
H18 H 0.4739 0.6123 0.6424 0.075 Uiso 1 1 calc R . .
C19 C 0.5902(4) 0.4660(4) 0.6531(2) 0.0626(10) Uani 1 1 d . . .
H19 H 0.6625 0.5261 0.6937 0.075 Uiso 1 1 calc R . .
C20 C 0.5974(4) 0.3282(5) 0.6252(3) 0.0698(11) Uani 1 1 d . . .
H20 H 0.6747 0.2926 0.6467 0.084 Uiso 1 1 calc R . .
C21 C 0.4915(3) 0.2402(3) 0.5652(2) 0.0545(8) Uani 1 1 d . . .
H21 H 0.4966 0.1448 0.5470 0.065 Uiso 1 1 calc R . .
C22 C 0.3305(2) 0.1414(2) 0.30226(17) 0.0330(5) Uani 1 1 d . . .
H22A H 0.4200 0.1614 0.3408 0.040 Uiso 1 1 calc R . .
H22B H 0.3266 0.1808 0.2504 0.040 Uiso 1 1 calc R . .
C23 C 0.3024(2) -0.0114(2) 0.25418(16) 0.0291(4) Uani 1 1 d . . .
C24 C 0.4025(2) -0.0931(2) 0.22504(19) 0.0352(5) Uani 1 1 d . . .
H24 H 0.4890 -0.0533 0.2396 0.042 Uiso 1 1 calc R . .
C25 C -0.0015(3) 0.6059(2) 0.32792(17) 0.0400(6) Uani 1 1 d . . .
H25A H -0.0091 0.6584 0.2846 0.060 Uiso 1 1 calc R . .
H25B H 0.0906 0.6026 0.3533 0.060 Uiso 1 1 calc R . .
H25C H -0.0466 0.6492 0.3828 0.060 Uiso 1 1 calc R . .
C26 C -0.2425(3) 0.2698(3) 0.2431(2) 0.0484(7) Uani 1 1 d . . .
H26A H -0.2685 0.2979 0.3076 0.073 Uiso 1 1 calc R . .
H26B H -0.2142 0.1773 0.2258 0.073 Uiso 1 1 calc R . .
H26C H -0.3165 0.2719 0.1937 0.073 Uiso 1 1 calc R . .

loop_
_atom_site_aniso_label
_atom_site_aniso_U_11
_atom_site_aniso_U_22
_atom_site_aniso_U_33
_atom_site_aniso_U_23
_atom_site_aniso_U_13
_atom_site_aniso_U_12
C1S 0.085(3) 0.068(3) 0.110(4) 0.033(3) 0.019(3) 0.001(3)
Cl1 0.0891(14) 0.0409(9) 0.0643(12) 0.0167(8) 0.0220(10) -0.0031(9)
Cl2 0.0611(12) 0.0689(16) 0.0890(18) 0.0074(12) 0.0084(12) 0.0106(10)
C2S 0.085(3) 0.068(3) 0.110(4) 0.033(3) 0.019(3) 0.001(3)
Cl3 0.0439(16) 0.0532(19) 0.087(3) 0.051(2) -0.0185(16) -0.0212(15)
Cl4 0.071(3) 0.042(2) 0.103(4) 0.026(2) 0.025(3) 0.0086(19)
C3S 0.081(5) 0.072(5) 0.094(5) 0.006(4) 0.028(5) 0.018(5)
Cl5 0.0522(13) 0.0390(13) 0.0530(15) 0.0088(11) 0.0208(11) 0.0085(11)
Cl6 0.095(3) 0.081(3) 0.239(5) 0.031(3) 0.082(3) 0.022(2)
Sn1 0.04008(9) 0.02207(7) 0.02689(8) 0.00936(5) 0.00822(6) 0.00488(6)
S1 0.0251(2) 0.0196(2) 0.0256(2) 0.00822(17) 0.00333(17) 0.00511(16)
S2 0.0338(3) 0.0369(3) 0.0428(3) 0.0114(2) 0.0159(2) 0.0118(2)
S3 0.0448(3) 0.0284(2) 0.0222(2) 0.00792(19) 0.0022(2) 0.0101(2)
S4 0.0622(4) 0.0372(3) 0.0265(3) 0.0138(2) 0.0106(3) 0.0167(3)
N1 0.0251(8) 0.0173(7) 0.0374(9) 0.0117(7) 0.0017(7) 0.0025(6)
N2 0.0473(11) 0.0232(8) 0.0253(9) 0.0078(7) -0.0013(8) 0.0040(8)
C1 0.0233(9) 0.0181(8) 0.0335(10) 0.0086(7) 0.0056(7) 0.0010(7)
C2 0.0198(9) 0.0234(9) 0.0596(15) 0.0208(10) -0.0005(9) 0.0020(7)
C3 0.0257(9) 0.0192(8) 0.0436(12) 0.0147(8) 0.0076(8) 0.0052(7)
C4 0.0291(10) 0.0237(10) 0.0460(13) 0.0143(9) 0.0051(9) 0.0005(8)
C5 0.0411(12) 0.0243(10) 0.0466(14) 0.0086(9) 0.0117(10) -0.0070(9)
C6 0.0613(16) 0.0189(9) 0.0551(15) 0.0130(10) 0.0306(13) 0.0047(10)
C7 0.0562(16) 0.0323(12) 0.0685(18) 0.0317(13) 0.0297(14) 0.0242(11)
C8 0.0316(11) 0.0351(12) 0.0586(16) 0.0273(11) 0.0122(10) 0.0135(9)
C9 0.0327(10) 0.0196(9) 0.0307(10) 0.0113(7) -0.0008(8) -0.0014(7)
C10 0.0312(10) 0.0201(8) 0.0282(10) 0.0104(7) -0.0037(8) -0.0009(7)
C11 0.0279(9) 0.0255(9) 0.0314(10) 0.0106(8) -0.0037(8) 0.0004(8)
C12 0.0331(10) 0.0251(10) 0.0329(11) 0.0089(8) -0.0016(8) 0.0052(8)
C13 0.0298(10) 0.0219(9) 0.0445(13) 0.0105(9) 0.0004(9) 0.0021(8)
C14 0.0477(13) 0.0220(9) 0.0249(10) 0.0076(8) 0.0010(9) 0.0034(9)
C15 0.0496(13) 0.0290(11) 0.0298(11) 0.0150(9) -0.0047(10) -0.0004(9)
C16 0.0520(14) 0.0378(12) 0.0227(10) 0.0132(9) -0.0003(9) -0.0053(10)
C17 0.0549(16) 0.0386(14) 0.0501(16) 0.0065(12) 0.0111(13) -0.0065(12)
C18 0.072(2) 0.0492(17) 0.0524(18) 0.0009(14) 0.0165(16) -0.0226(16)
C19 0.070(2) 0.077(2) 0.0319(14) 0.0175(14) -0.0061(13) -0.0308(18)
C20 0.0604(19) 0.096(3) 0.0532(19) 0.042(2) -0.0211(16) -0.0134(19)
C21 0.0622(18) 0.0546(17) 0.0465(16) 0.0288(14) -0.0143(13) -0.0036(14)
C22 0.0398(11) 0.0213(9) 0.0326(11) 0.0076(8) -0.0035(9) 0.0011(8)
C23 0.0353(10) 0.0207(9) 0.0273(10) 0.0081(7) -0.0045(8) 0.0014(8)
C24 0.0310(11) 0.0231(10) 0.0463(13) 0.0112(9) -0.0042(9) -0.0013(8)
C25 0.0635(16) 0.0261(10) 0.0263(11) 0.0069(8) 0.0028(10) 0.0011(10)
C26 0.0581(17) 0.0395(14) 0.0525(16) 0.0205(12) 0.0156(13) -0.0060(12)

loop_
_atom_type_symbol
_atom_type_description
_atom_type_scat_dispersion_real
_atom_type_scat_dispersion_imag
_atom_type_scat_source
C C 0.0033 0.0016 'International Tables Vol C Tables 4.2.6.8 and 6.1.1.4'
H H 0.0000 0.0000 'International Tables Vol C Tables 4.2.6.8 and 6.1.1.4'
N N 0.0061 0.0033 'International Tables Vol C Tables 4.2.6.8 and 6.1.1.4'
S S 0.1246 0.1234 'International Tables Vol C Tables 4.2.6.8 and 6.1.1.4'
Sn Sn -0.6537 1.4246 'International Tables Vol C Tables 4.2.6.8 and 6.1.1.4'
Cl Cl 0.1484 0.1585 'International Tables Vol C Tables 4.2.6.8 and 6.1.1.4'

loop_
_geom_angle_atom_site_label_1
_geom_angle_atom_site_label_2
_geom_angle_atom_site_label_3
_geom_angle
_geom_angle_site_symmetry_1
Cl2 C1S Cl1 108.9(9) .
Cl2 C1S H1S1 109.9 .
Cl1 C1S H1S1 109.9 .
Cl2 C1S H1S2 109.9 .
Cl1 C1S H1S2 109.9 .
H1S1 C1S H1S2 108.3 .
Cl3 C2S Cl4 124.4(16) .
Cl3 C2S H1S3 106.2 .
Cl4 C2S H1S3 106.2 .
Cl3 C2S H1S4 106.2 .
Cl4 C2S H1S4 106.2 .
H1S3 C2S H1S4 106.4 .
Cl3 Cl3 C2S 157.6(14) 2_756
Cl5 C3S Cl6 112.2(9) .
Cl5 C3S H2S1 109.2 .
Cl6 C3S H2S1 109.2 .
Cl5 C3S H2S2 109.2 .
Cl6 C3S H2S2 109.2 .
H2S1 C3S H2S2 107.9 .
C25 Sn1 C26 141.08(12) .
C25 Sn1 S1 105.14(7) .
C26 Sn1 S1 101.96(9) .
C25 Sn1 S3 103.85(8) .
C26 Sn1 S3 105.92(9) .
S1 Sn1 S3 84.881(17) .
C25 Sn1 S4 84.69(7) .
C26 Sn1 S4 84.96(9) .
S1 Sn1 S4 150.987(19) .
S3 Sn1 S4 66.17(2) .
C1 S1 Sn1 94.78(8) .
C14 S3 Sn1 92.41(8) .
C14 S4 Sn1 81.91(8) .
C1 N1 C2 121.84(19) .
C1 N1 C9 122.00(17) .
C2 N1 C9 115.63(18) .
C14 N2 C22 123.2(2) .
C14 N2 C15 122.3(2) .
C22 N2 C15 114.51(19) .
N1 C1 S2 123.13(16) .
N1 C1 S1 116.91(16) .
S2 C1 S1 119.96(13) .
N1 C2 C3 113.05(17) .
N1 C2 H2A 109.0 .
C3 C2 H2A 109.0 .
N1 C2 H2B 109.0 .
C3 C2 H2B 109.0 .
H2A C2 H2B 107.8 .
C4 C3 C8 118.9(2) .
C4 C3 C2 122.36(19) .
C8 C3 C2 118.67(19) .
C3 C4 C5 120.5(2) .
C3 C4 H4 119.7 .
C5 C4 H4 119.7 .
C6 C5 C4 119.7(2) .
C6 C5 H5 120.2 .
C4 C5 H5 120.2 .
C7 C6 C5 120.2(2) .
C7 C6 H6 119.9 .
C5 C6 H6 119.9 .
C6 C7 C8 120.4(2) .
C6 C7 H7 119.8 .
C8 C7 H7 119.8 .
C3 C8 C7 120.3(2) .
C3 C8 H8 119.9 .
C7 C8 H8 119.9 .
N1 C9 C10 114.17(17) .
N1 C9 H9A 108.7 .
C10 C9 H9A 108.7 .
N1 C9 H9B 108.7 .
C10 C9 H9B 108.7 .
H9A C9 H9B 107.6 .
C11 C10 C13 118.65(19) .
C11 C10 C9 119.22(19) .
C13 C10 C9 122.1(2) .
C10 C11 C12 121.1(2) .
C10 C11 H11 119.5 .
C12 C11 H11 119.5 .
C23 C12 C11 120.1(2) 2
C23 C12 H12 119.9 2
C11 C12 H12 119.9 .
C24 C13 C10 120.4(2) 2
C24 C13 H13 119.8 2
C10 C13 H13 119.8 .
N2 C14 S4 122.12(18) .
N2 C14 S3 118.42(18) .
S4 C14 S3 119.46(14) .
N2 C15 C16 112.1(2) .
N2 C15 H15A 109.2 .
C16 C15 H15A 109.2 .
N2 C15 H15B 109.2 .
C16 C15 H15B 109.2 .
H15A C15 H15B 107.9 .
C21 C16 C17 118.8(3) .
C21 C16 C15 120.7(2) .
C17 C16 C15 120.5(3) .
C16 C17 C18 120.0(3) .
C16 C17 H17 120.0 .
C18 C17 H17 120.0 .
C19 C18 C17 120.6(3) .
C19 C18 H18 119.7 .
C17 C18 H18 119.7 .
C18 C19 C20 119.8(3) .
C18 C19 H19 120.1 .
C20 C19 H19 120.1 .
C19 C20 C21 120.0(3) .
C19 C20 H20 120.0 .
C21 C20 H20 120.0 .
C16 C21 C20 120.7(3) .
C16 C21 H21 119.6 .
C20 C21 H21 119.6 .
N2 C22 C23 113.4(2) .
N2 C22 H22A 108.9 .
C23 C22 H22A 108.9 .
N2 C22 H22B 108.9 .
C23 C22 H22B 108.9 .
H22A C22 H22B 107.7 .
C12 C23 C24 118.93(19) 2
C12 C23 C22 121.2(2) 2
C24 C23 C22 119.8(2) .
C13 C24 C23 120.8(2) 2
C13 C24 H24 119.6 2
C23 C24 H24 119.6 .
Sn1 C25 H25A 109.5 .
Sn1 C25 H25B 109.5 .
H25A C25 H25B 109.5 .
Sn1 C25 H25C 109.5 .
H25A C25 H25C 109.5 .
H25B C25 H25C 109.5 .
Sn1 C26 H26A 109.5 .
Sn1 C26 H26B 109.5 .
H26A C26 H26B 109.5 .
Sn1 C26 H26C 109.5 .
H26A C26 H26C 109.5 .
H26B C26 H26C 109.5 .

loop_
_geom_bond_atom_site_label_1
_geom_bond_atom_site_label_2
_geom_bond_distance
_geom_bond_site_symmetry_2
C1S Cl2 1.773(10) .
C1S Cl1 1.716(14) .
C1S H1S1 0.9900 .
C1S H1S2 0.9900 .
C2S Cl3 1.772(17) .
C2S Cl4 1.721(16) .
C2S H1S3 0.9900 .
C2S H1S4 0.9900 .
C3S Cl5 1.663(12) .
C3S Cl6 1.732(13) .
C3S H2S1 0.9900 .
C3S H2S2 0.9900 .
Sn1 C25 2.122(2) .
Sn1 C26 2.127(3) .
Sn1 S1 2.5275(6) .
Sn1 S3 2.5347(7) .
Sn1 S4 2.8875(7) .
S1 C1 1.743(2) .
S2 C1 1.693(2) .
S3 C14 1.745(2) .
S4 C14 1.699(3) .
N1 C1 1.339(3) .
N1 C2 1.466(3) .
N1 C9 1.470(3) .
N2 C14 1.339(3) .
N2 C22 1.463(3) .
N2 C15 1.479(3) .
C2 C3 1.514(3) .
C2 H2A 0.9900 .
C2 H2B 0.9900 .
C3 C4 1.386(3) .
C3 C8 1.391(3) .
C4 C5 1.399(3) .
C4 H4 0.9500 .
C5 C6 1.382(4) .
C5 H5 0.9500 .
C6 C7 1.371(4) .
C6 H6 0.9500 .
C7 C8 1.393(4) .
C7 H7 0.9500 .
C8 H8 0.9500 .
C9 C10 1.513(3) .
C9 H9A 0.9900 .
C9 H9B 0.9900 .
C10 C11 1.384(3) .
C10 C13 1.393(3) .
C11 C12 1.394(3) .
C11 H11 0.9500 .
C12 C23 1.388(3) 2
C12 H12 0.9500 .
C13 C24 1.389(3) 2
C13 H13 0.9500 .
C15 C16 1.513(3) .
C15 H15A 0.9900 .
C15 H15B 0.9900 .
C16 C21 1.375(4) .
C16 C17 1.386(4) .
C17 C18 1.396(4) .
C17 H17 0.9500 .
C18 C19 1.363(6) .
C18 H18 0.9500 .
C19 C20 1.370(6) .
C19 H19 0.9500 .
C20 C21 1.394(4) .
C20 H20 0.9500 .
C21 H21 0.9500 .
C22 C23 1.515(3) .
C22 H22A 0.9900 .
C22 H22B 0.9900 .
C23 C12 1.388(3) 2
C23 C24 1.390(3) .
C24 C13 1.389(3) 2
C24 H24 0.9500 .
C25 H25A 0.9800 .
C25 H25B 0.9800 .
C25 H25C 0.9800 .
C26 H26A 0.9800 .
C26 H26B 0.9800 .
C26 H26C 0.9800 .
